data_4083159
loop_
_publ_author_name
'Hupf, Emanuel'
'Lork, Enno'
'Mebs, Stefan'
'Beckmann, Jens'

_publ_section_title
;
 Intramolecularly Coordinated
 (6-(Diphenylphosphino)acenaphth-5-yl)stannanes. Repulsion vs Attraction
 of P- and Sn-Containing Substituents in theperiPositions
;
_journal_issue 10
_journal_name_full Organometallics
_journal_page_first 2409
_journal_paper_doi 10.1021/om500133a
_journal_volume 33
_journal_year 2014
_chemical_formula_moiety 'C30 H23 Cl2 P Sn'
_chemical_formula_sum 'C30 H23 Cl2 P Sn'
_chemical_formula_weight 604.04
_chemical_name_systematic
;
 ? 
;
_space_group_crystal_system orthorhombic
_space_group_IT_number 61
_space_group_name_Hall '-P 2ac 2ab'
_space_group_name_H-M_alt 'P b c a'
_symmetry_space_group_name_Hall '-P 2ac 2ab'
_symmetry_space_group_name_H-M 'P b c a'
_atom_sites_solution_hydrogens geom
_atom_sites_solution_primary direct
_atom_sites_solution_secondary difmap
_audit_creation_date 2013-08-29
_audit_creation_method
;
  Olex2 1.2
  (compiled Apr 23 2013 17:54:37, GUI svn.r4466)
;
_cell_angle_alpha 90.00
_cell_angle_beta 90.00
_cell_angle_gamma 90.00
_cell_formula_units_Z 8
_cell_length_a 13.702(3)
_cell_length_b 14.544(3)
_cell_length_c 26.567(5)
_cell_measurement_temperature 173
_cell_volume 5294.3(19)
_computing_cell_refinement 'Siemens XSCANS'
_computing_data_collection 'Siemens XSCANS'
_computing_data_reduction 'Siemens XSCANS'
_computing_molecular_graphics
;
O. V. Dolomanov, L. J. Bourhis, R. J. Gildea, J. A. K. Howard and H. Puschmann,
OLEX2: a complete structure solution, refinement and analysis program.
J. Appl. Cryst. (2009). 42, 339-341.
;
_computing_publication_material
;
O. V. Dolomanov, L. J. Bourhis, R. J. Gildea, J. A. K. Howard and H. Puschmann,
OLEX2: a complete structure solution, refinement and analysis program.
J. Appl. Cryst. (2009). 42, 339-341.
;
_computing_structure_refinement
;
XL, G.M. Sheldrick, Acta Cryst.
(2008). A64, 112-122
;
_computing_structure_solution 'SHELXS-97 (Sheldrick, 1990)'
_diffrn_ambient_temperature 173
_diffrn_measured_fraction_theta_full 0.920
_diffrn_measured_fraction_theta_max 0.920
_diffrn_measurement_device_type 'Siemens P4'
_diffrn_measurement_method '2\q/\w scans'
_diffrn_radiation_monochromator graphite
_diffrn_radiation_type MoK\a
_diffrn_radiation_wavelength 0.71073
_diffrn_reflns_av_R_equivalents 0.0856
_diffrn_reflns_av_unetI/netI 0.0730
_diffrn_reflns_limit_h_max 16
_diffrn_reflns_limit_h_min -16
_diffrn_reflns_limit_k_max 17
_diffrn_reflns_limit_k_min -17
_diffrn_reflns_limit_l_max 32
_diffrn_reflns_limit_l_min -32
_diffrn_reflns_number 18960
_diffrn_reflns_theta_full 25.89
_diffrn_reflns_theta_max 25.89
_diffrn_reflns_theta_min 2.14
_diffrn_source 'normal-focus sealed tube'
_diffrn_standards_interval_count 197
_diffrn_standards_number 3
_exptl_absorpt_coefficient_mu 1.244
_exptl_absorpt_correction_T_max 0.719
_exptl_absorpt_correction_T_min 0.267
_exptl_absorpt_correction_type refdelf
_exptl_absorpt_process_details 'Walker & Stuart, Acta Cryst A, 1983'
_exptl_crystal_colour colourless
_exptl_crystal_colour_primary colourless
_exptl_crystal_density_diffrn 1.516
_exptl_crystal_density_method 'not measured'
_exptl_crystal_F_000 2416
_exptl_crystal_size_max 0.4
_exptl_crystal_size_mid 0.3
_exptl_crystal_size_min 0.2
_refine_diff_density_max 0.599
_refine_diff_density_min -0.451
_refine_diff_density_rms 0.086
_refine_ls_extinction_method none
_refine_ls_goodness_of_fit_ref 0.913
_refine_ls_hydrogen_treatment constr
_refine_ls_matrix_type full
_refine_ls_number_parameters 307
_refine_ls_number_reflns 4733
_refine_ls_number_restraints 0
_refine_ls_restrained_S_all 0.913
_refine_ls_R_factor_all 0.0735
_refine_ls_R_factor_gt 0.0363
_refine_ls_shift/su_max 0.002
_refine_ls_shift/su_mean 0.000
_refine_ls_structure_factor_coef Fsqd
_refine_ls_weighting_details 'calc w=1/[\s^2^(Fo^2^)+(0.0410P)^2^+0.0000P] where P=(Fo^2^+2Fc^2^)/3'
_refine_ls_weighting_scheme calc
_refine_ls_wR_factor_gt 0.0774
_refine_ls_wR_factor_ref 0.0878
_reflns_number_gt 2923
_reflns_number_total 4733
_reflns_threshold_expression >2sigma(I)
_cod_data_source_file om500133a_si_002.cif
_cod_data_source_block 4
_cod_depositor_comments 'Adding full bibliography for 4083156--4083163.cif.'
_cod_original_cell_volume 5294.2(18)
_cod_database_code 4083159
_olex2_refinement_description
;
1. Fixed Uiso
 At 1.2 times of:
  All C(H) groups, All C(H,H) groups
2.a Secondary CH2 refined with riding coordinates:
 C1(H1A,H1B), C2(H2A,H2B)
2.b Aromatic/amide H refined with riding coordinates:
 C21(H21), C11(H11), C12(H12), C16(H16), C17(H17), C22(H22), C23(H23),
 C24(H24), C25(H25), C31(H31), C32(H32), C33(H33), C34(H34), C35(H35), C41(H41),
  C42(H42), C43(H43), C44(H44), C45(H45)
;

loop_
_space_group_symop_id
_space_group_symop_operation_xyz
1 'x, y, z'
2 '-x+1/2, -y, z+1/2'
3 'x+1/2, -y+1/2, -z'
4 '-x, y+1/2, -z+1/2'
5 '-x, -y, -z'
6 'x-1/2, y, -z-1/2'
7 '-x-1/2, y-1/2, z'
8 'x, -y-1/2, z-1/2'

loop_
_atom_site_label
_atom_site_type_symbol
_atom_site_fract_x
_atom_site_fract_y
_atom_site_fract_z
_atom_site_U_iso_or_equiv
_atom_site_adp_type
_atom_site_occupancy
_atom_site_symmetry_multiplicity
_atom_site_calc_flag
_atom_site_refinement_flags
C21 C 0.2008(3) 0.3168(3) 0.56175(14) 0.0410(11) Uani 1 1 d .
H21 H 0.2550 0.2986 0.5433 0.049 Uiso 1 1 calc R
C1 C 0.6541(4) 0.5663(3) 0.52917(16) 0.0459(12) Uani 1 1 d .
H1A H 0.6605 0.5617 0.4929 0.055 Uiso 1 1 calc R
H1B H 0.7141 0.5911 0.5430 0.055 Uiso 1 1 calc R
C2 C 0.5651(4) 0.6275(3) 0.54372(17) 0.0503(13) Uani 1 1 d .
H2A H 0.5848 0.6762 0.5665 0.060 Uiso 1 1 calc R
H2B H 0.5361 0.6550 0.5140 0.060 Uiso 1 1 calc R
C10 C 0.5469(3) 0.3143(3) 0.59678(13) 0.0367(10) Uani 1 1 d .
C11 C 0.6393(3) 0.3132(3) 0.57605(14) 0.0409(10) Uani 1 1 d .
H11 H 0.6748 0.2588 0.5772 0.049 Uiso 1 1 calc R
C12 C 0.6827(4) 0.3916(3) 0.55306(15) 0.0459(12) Uani 1 1 d .
H12 H 0.7447 0.3881 0.5389 0.055 Uiso 1 1 calc R
C13 C 0.6309(3) 0.4727(3) 0.55221(14) 0.0384(11) Uani 1 1 d .
C14 C 0.5371(3) 0.4742(3) 0.57330(14) 0.0371(11) Uani 1 1 d .
C15 C 0.4933(4) 0.5626(3) 0.56926(13) 0.0386(11) Uani 1 1 d .
C16 C 0.4004(4) 0.5760(3) 0.58721(15) 0.0413(11) Uani 1 1 d .
H16 H 0.3700 0.6329 0.5846 0.050 Uiso 1 1 calc R
C17 C 0.3525(4) 0.5004(3) 0.60979(15) 0.0415(11) Uani 1 1 d .
H17 H 0.2893 0.5088 0.6217 0.050 Uiso 1 1 calc R
C18 C 0.3956(3) 0.4135(3) 0.61509(14) 0.0393(11) Uani 1 1 d .
C19 C 0.4918(3) 0.3981(3) 0.59605(14) 0.0360(10) Uani 1 1 d .
C20 C 0.2082(3) 0.3262(3) 0.61440(14) 0.0373(11) Uani 1 1 d .
C22 C 0.1134(4) 0.3345(3) 0.53716(16) 0.0466(12) Uani 1 1 d .
H22 H 0.1096 0.3295 0.5023 0.056 Uiso 1 1 calc R
C23 C 0.0315(4) 0.3598(3) 0.56492(19) 0.0538(13) Uani 1 1 d .
H23 H -0.0271 0.3724 0.5487 0.065 Uiso 1 1 calc R
C24 C 0.0379(4) 0.3661(4) 0.61650(18) 0.0541(13) Uani 1 1 d .
H24 H -0.0171 0.3821 0.6351 0.065 Uiso 1 1 calc R
C25 C 0.1266(4) 0.3487(3) 0.64146(16) 0.0444(12) Uani 1 1 d .
H25 H 0.1297 0.3525 0.6764 0.053 Uiso 1 1 calc R
C30 C 0.3151(3) 0.3405(3) 0.70893(14) 0.0385(11) Uani 1 1 d .
C31 C 0.2671(3) 0.2744(3) 0.73888(15) 0.0455(12) Uani 1 1 d .
H31 H 0.2412 0.2216 0.7243 0.055 Uiso 1 1 calc R
C32 C 0.2589(4) 0.2890(4) 0.79050(15) 0.0528(14) Uani 1 1 d .
H32 H 0.2269 0.2459 0.8104 0.063 Uiso 1 1 calc R
C33 C 0.2979(4) 0.3671(4) 0.81271(16) 0.0560(14) Uani 1 1 d .
H33 H 0.2910 0.3766 0.8472 0.067 Uiso 1 1 calc R
C34 C 0.3470(4) 0.4308(4) 0.78368(16) 0.0555(14) Uani 1 1 d .
H34 H 0.3746 0.4824 0.7987 0.067 Uiso 1 1 calc R
C35 C 0.3552(4) 0.4179(3) 0.73173(16) 0.0465(12) Uani 1 1 d .
H35 H 0.3877 0.4613 0.7123 0.056 Uiso 1 1 calc R
C40 C 0.4626(3) 0.1406(3) 0.69911(15) 0.0358(10) Uani 1 1 d .
C41 C 0.4044(4) 0.0638(3) 0.70749(16) 0.0486(13) Uani 1 1 d .
H41 H 0.3751 0.0339 0.6805 0.058 Uiso 1 1 calc R
C42 C 0.3900(4) 0.0318(3) 0.75610(17) 0.0544(14) Uani 1 1 d .
H42 H 0.3524 -0.0204 0.7616 0.065 Uiso 1 1 calc R
C43 C 0.4317(4) 0.0775(4) 0.79658(16) 0.0564(14) Uani 1 1 d .
H43 H 0.4205 0.0567 0.8292 0.068 Uiso 1 1 calc R
C44 C 0.4892(4) 0.1531(3) 0.78864(16) 0.0528(14) Uani 1 1 d .
H44 H 0.5179 0.1830 0.8158 0.063 Uiso 1 1 calc R
C45 C 0.5049(3) 0.1852(3) 0.74009(16) 0.0464(12) Uani 1 1 d .
H45 H 0.5439 0.2366 0.7349 0.056 Uiso 1 1 calc R
P1 P 0.32992(9) 0.31591(8) 0.64190(4) 0.0358(3) Uani 1 1 d .
Sn1 Sn 0.48408(2) 0.18785(2) 0.624169(10) 0.03769(10) Uani 1 1 d .
Cl1 Cl 0.62269(10) 0.08652(8) 0.60613(5) 0.0572(4) Uani 1 1 d .
Cl2 Cl 0.38005(10) 0.11427(8) 0.56561(4) 0.0518(3) Uani 1 1 d .

loop_
_atom_site_aniso_label
_atom_site_aniso_U_11
_atom_site_aniso_U_22
_atom_site_aniso_U_33
_atom_site_aniso_U_23
_atom_site_aniso_U_13
_atom_site_aniso_U_12
C21 0.041(3) 0.046(3) 0.0365(19) -0.002(2) 0.007(2) 0.003(2)
C1 0.046(3) 0.050(3) 0.041(2) 0.009(2) -0.002(2) -0.017(3)
C2 0.063(4) 0.042(3) 0.046(2) 0.004(2) -0.004(3) -0.014(3)
C10 0.038(3) 0.041(2) 0.0313(18) 0.0006(18) -0.0008(18) -0.008(2)
C11 0.035(3) 0.046(3) 0.041(2) 0.002(2) 0.002(2) 0.004(2)
C12 0.038(3) 0.060(3) 0.040(2) 0.006(2) 0.003(2) -0.013(3)
C13 0.040(3) 0.042(3) 0.0326(19) 0.0045(17) -0.004(2) -0.010(2)
C14 0.037(3) 0.042(3) 0.0321(18) 0.0029(17) -0.007(2) -0.007(2)
C15 0.051(3) 0.031(2) 0.0341(18) 0.0029(16) -0.007(2) -0.006(2)
C16 0.050(3) 0.033(2) 0.041(2) 0.0038(18) -0.002(2) 0.003(2)
C17 0.038(3) 0.045(3) 0.041(2) 0.0023(18) 0.003(2) 0.002(2)
C18 0.046(3) 0.037(3) 0.034(2) 0.0032(17) -0.003(2) -0.001(2)
C19 0.036(3) 0.039(2) 0.0331(19) 0.0004(16) 0.0015(19) -0.003(2)
C20 0.045(3) 0.028(2) 0.039(2) 0.0035(16) 0.002(2) 0.002(2)
C22 0.048(3) 0.049(3) 0.042(2) -0.0002(19) -0.004(2) -0.007(2)
C23 0.047(4) 0.053(3) 0.062(3) 0.002(2) -0.016(3) -0.004(3)
C24 0.041(3) 0.063(3) 0.058(3) -0.010(2) 0.007(3) 0.008(3)
C25 0.037(3) 0.056(3) 0.040(2) -0.003(2) 0.001(2) 0.001(2)
C30 0.039(3) 0.044(3) 0.0325(19) 0.0043(17) 0.001(2) 0.002(2)
C31 0.041(3) 0.055(3) 0.040(2) 0.004(2) 0.001(2) -0.002(2)
C32 0.040(3) 0.077(4) 0.041(2) 0.018(2) 0.006(2) 0.001(3)
C33 0.044(3) 0.093(4) 0.031(2) -0.001(2) -0.001(2) 0.003(3)
C34 0.053(4) 0.071(3) 0.042(2) -0.011(2) -0.007(2) -0.008(3)
C35 0.045(3) 0.053(3) 0.042(2) 0.004(2) 0.000(2) -0.002(3)
C40 0.032(3) 0.036(2) 0.040(2) 0.0064(17) 0.002(2) 0.003(2)
C41 0.058(4) 0.044(3) 0.044(2) 0.006(2) -0.003(2) -0.010(3)
C42 0.058(4) 0.050(3) 0.055(3) 0.015(2) 0.001(3) -0.009(3)
C43 0.064(4) 0.072(4) 0.033(2) 0.010(2) 0.002(2) 0.006(3)
C44 0.063(4) 0.054(3) 0.041(2) 0.003(2) -0.009(2) -0.007(3)
C45 0.046(3) 0.047(3) 0.046(2) 0.002(2) -0.007(2) -0.007(3)
P1 0.0372(7) 0.0363(6) 0.0338(5) 0.0028(5) 0.0039(5) 0.0005(6)
Sn1 0.0404(2) 0.03803(17) 0.03462(13) 0.00553(13) 0.00317(14) 0.00070(16)
Cl1 0.0589(9) 0.0525(7) 0.0602(7) 0.0142(5) 0.0178(7) 0.0174(7)
Cl2 0.0587(9) 0.0486(7) 0.0481(6) -0.0059(5) -0.0040(6) -0.0034(6)

loop_
_atom_type_symbol
_atom_type_description
_atom_type_scat_dispersion_real
_atom_type_scat_dispersion_imag
_atom_type_scat_source
C C 0.0033 0.0016 'International Tables Vol C Tables 4.2.6.8 and 6.1.1.4'
H H 0.0000 0.0000 'International Tables Vol C Tables 4.2.6.8 and 6.1.1.4'
P P 0.1023 0.0942 'International Tables Vol C Tables 4.2.6.8 and 6.1.1.4'
Sn Sn -0.6537 1.4246 'International Tables Vol C Tables 4.2.6.8 and 6.1.1.4'
Cl Cl 0.1484 0.1585 'International Tables Vol C Tables 4.2.6.8 and 6.1.1.4'

loop_
_geom_angle_atom_site_label_1
_geom_angle_atom_site_label_2
_geom_angle_atom_site_label_3
_geom_angle
C22 C21 C20 120.8(4)
C13 C1 C2 104.3(4)
C15 C2 C1 105.2(4)
C11 C10 C19 119.2(4)
C11 C10 Sn1 119.4(3)
C19 C10 Sn1 121.2(3)
C10 C11 C12 123.0(4)
C13 C12 C11 118.6(4)
C12 C13 C1 131.6(4)
C12 C13 C14 118.7(4)
C14 C13 C1 109.7(4)
C13 C14 C15 111.8(4)
C13 C14 C19 124.3(4)
C19 C14 C15 123.9(4)
C14 C15 C2 108.7(4)
C16 C15 C2 131.8(4)
C16 C15 C14 119.5(4)
C15 C16 C17 117.9(4)
C18 C17 C16 123.2(4)
C17 C18 C19 119.6(4)
C17 C18 P1 122.2(4)
C19 C18 P1 118.1(3)
C14 C19 C10 116.2(4)
C14 C19 C18 115.9(4)
C18 C19 C10 127.9(4)
C21 C20 P1 117.1(4)
C25 C20 C21 119.0(4)
C25 C20 P1 123.7(3)
C21 C22 C23 119.6(4)
C24 C23 C22 119.6(5)
C23 C24 C25 120.8(5)
C20 C25 C24 120.1(4)
C31 C30 P1 117.9(3)
C35 C30 C31 119.4(4)
C35 C30 P1 122.6(3)
C32 C31 C30 119.2(5)
C33 C32 C31 120.9(4)
C34 C33 C32 120.0(4)
C33 C34 C35 120.1(5)
C30 C35 C34 120.5(4)
C41 C40 C45 119.2(4)
C41 C40 Sn1 119.3(3)
C45 C40 Sn1 121.6(3)
C42 C41 C40 120.0(4)
C43 C42 C41 120.2(5)
C44 C43 C42 120.1(4)
C43 C44 C45 120.2(4)
C44 C45 C40 120.3(4)
C18 P1 C20 103.32(19)
C18 P1 C30 106.42(19)
C18 P1 Sn1 94.48(15)
C20 P1 C30 105.8(2)
C20 P1 Sn1 131.51(13)
C30 P1 Sn1 111.77(15)
C10 Sn1 P1 78.16(13)
C10 Sn1 Cl1 97.90(13)
C10 Sn1 Cl2 113.85(10)
C40 Sn1 C10 130.28(15)
C40 Sn1 P1 87.36(12)
C40 Sn1 Cl1 95.51(12)
C40 Sn1 Cl2 112.71(12)
Cl1 Sn1 P1 176.04(4)
Cl2 Sn1 P1 87.58(4)
Cl2 Sn1 Cl1 93.80(5)

loop_
_geom_bond_atom_site_label_1
_geom_bond_atom_site_label_2
_geom_bond_distance
C21 C20 1.409(5)
C21 C22 1.388(6)
C1 C2 1.558(6)
C1 C13 1.526(6)
C2 C15 1.523(6)
C10 C11 1.381(6)
C10 C19 1.433(6)
C10 Sn1 2.158(4)
C11 C12 1.423(6)
C12 C13 1.376(6)
C13 C14 1.402(6)
C14 C15 1.423(6)
C14 C19 1.406(6)
C15 C16 1.373(6)
C16 C17 1.413(6)
C17 C18 1.403(6)
C18 C19 1.430(6)
C18 P1 1.825(4)
C20 C25 1.369(6)
C20 P1 1.827(5)
C22 C23 1.392(7)
C23 C24 1.376(6)
C24 C25 1.407(6)
C30 C31 1.411(6)
C30 C35 1.391(6)
C30 P1 1.828(4)
C31 C32 1.392(6)
C32 C33 1.387(7)
C33 C34 1.380(7)
C34 C35 1.397(6)
C40 C41 1.390(6)
C40 C45 1.394(6)
C40 Sn1 2.127(4)
C41 C42 1.387(6)
C42 C43 1.387(6)
C43 C44 1.369(7)
C44 C45 1.389(6)
P1 Sn1 2.8553(13)
Sn1 Cl1 2.4513(13)
Sn1 Cl2 2.3658(12)
